data_7013627
loop_
_publ_author_name
'Oxtoby, Neil S.'
'Blake, Alexander J.'
'Champness, Neil R.'
'Wilson, Claire'

_publ_section_title
;
 Structural influence of cis and trans coordination modes of
 multi-modal ligands upon coordination polymer dimensionality
;
_journal_issue 20
_journal_name_full 'Dalton Transactions'
_journal_page_first 3838
_journal_paper_doi 10.1039/b310754j
_journal_year 2003
_chemical_formula_moiety 'C12 H8 N6 Ag2, 2(N O3)'
_chemical_formula_sum 'C12 H8 Ag2 N8 O6'
_chemical_formula_weight 576.00
_chemical_name_common '3,6-Di-pyrazin-2-yl-pyridazine silver(i) nitrate'
_chemical_name_systematic
;
3,6-Di-pyrazin-2-yl-pyridazine silver(I) nitrate
;
_space_group_IT_number 15
_symmetry_cell_setting monoclinic
_symmetry_space_group_name_Hall '-C 2yc'
_symmetry_space_group_name_H-M 'C 1 2/c 1'
_atom_sites_solution_hydrogens geom
_atom_sites_solution_primary direct
_atom_sites_solution_secondary 'difference Fourier'
_audit_creation_method SHELXL-97
_cell_angle_alpha 90.00
_cell_angle_beta 94.03(2)
_cell_angle_gamma 90.00
_cell_formula_units_Z 4
_cell_length_a 10.804(3)
_cell_length_b 9.887(3)
_cell_length_c 14.460(5)
_cell_measurement_reflns_used 4490
_cell_measurement_temperature 120(2)
_cell_measurement_theta_max 29.45
_cell_measurement_theta_min 2.71
_cell_volume 1540.8(8)
_computing_cell_refinement 'Bruker SAINT version 6.02a (Bruker, 2000)'
_computing_data_collection 'Bruker SMART version 5.054 (Bruker, 1998)'
_computing_data_reduction 'Bruker SAINT; Bruker SHELXTL (Bruker, 2001)'
_computing_molecular_graphics 'Bruker SHELXTL'
_computing_publication_material 'SHELXL-97; PLATON (Spek, 2002)'
_computing_structure_refinement 'SHELXL-97 (Sheldrick, 1997)'
_computing_structure_solution 'SHELXS-97 (Sheldrick, 1990)'
_diffrn_ambient_temperature 120(2)
_diffrn_detector_area_resol_mean 8.192
_diffrn_measured_fraction_theta_full 0.844
_diffrn_measured_fraction_theta_max 0.772
_diffrn_measurement_device_type 'Bruker SMART 1K CCD diffractometer'
_diffrn_measurement_method '\w rotation with narrow frames'
_diffrn_radiation_monochromator 'silicon 111'
_diffrn_radiation_source 'Daresbury SRS station 9.8'
_diffrn_radiation_type synchrotron
_diffrn_radiation_wavelength 0.6900
_diffrn_reflns_av_R_equivalents 0.036
_diffrn_reflns_av_sigmaI/netI 0.057
_diffrn_reflns_limit_h_max 12
_diffrn_reflns_limit_h_min -15
_diffrn_reflns_limit_k_max 12
_diffrn_reflns_limit_k_min -13
_diffrn_reflns_limit_l_max 9
_diffrn_reflns_limit_l_min -19
_diffrn_reflns_number 3341
_diffrn_reflns_theta_full 27.50
_diffrn_reflns_theta_max 29.46
_diffrn_reflns_theta_min 2.74
_diffrn_standards_decay_% 15
_diffrn_standards_number 0
_exptl_absorpt_coefficient_mu 2.600
_exptl_absorpt_correction_T_max 0.987
_exptl_absorpt_correction_T_min 0.974
_exptl_absorpt_correction_type multi-scan
_exptl_absorpt_process_details SADABS
_exptl_crystal_colour yellow
_exptl_crystal_density_diffrn 2.474
_exptl_crystal_density_method 'not measured'
_exptl_crystal_description block
_exptl_crystal_F_000 1104
_exptl_crystal_size_max 0.02
_exptl_crystal_size_mid 0.01
_exptl_crystal_size_min 0.01
_refine_diff_density_max 2.32
_refine_diff_density_min -1.50
_refine_diff_density_rms 0.37
_refine_ls_extinction_method none
_refine_ls_goodness_of_fit_ref 1.12
_refine_ls_hydrogen_treatment 'riding model'
_refine_ls_matrix_type full
_refine_ls_number_parameters 127
_refine_ls_number_reflns 1809
_refine_ls_number_restraints 0
_refine_ls_restrained_S_all 1.12
_refine_ls_R_factor_all 0.0604
_refine_ls_R_factor_gt 0.0581
_refine_ls_shift/su_max 0.001
_refine_ls_shift/su_mean 0.000
_refine_ls_structure_factor_coef Fsqd
_refine_ls_weighting_details 'calc w=1/[\s^2^(Fo^2^)+(0.135P)^2^+1.689P] where P=(Fo^2^+2Fc^2^)/3'
_refine_ls_weighting_scheme calc
_refine_ls_wR_factor_gt 0.174
_refine_ls_wR_factor_ref 0.181
_reflns_number_gt 1668
_reflns_number_total 1809
_reflns_threshold_expression >2sigma(I)
_cod_data_source_file b310754j.txt
_cod_data_source_block NO3DPP
_cod_depositor_comments
;
The following automatic conversions were performed:

'_atom_sites_solution_hydrogens' value 'geometrically placed' was
changed to 'geom'.

Automatic conversion script
Id: cif_fix_values 6452 2018-10-05 10:23:21Z andrius 
;
_cod_original_sg_symbol_H-M C2/c
_cod_database_code 7013627

loop_
_symmetry_equiv_pos_as_xyz
'x, y, z'
'-x, y, -z+1/2'
'x+1/2, y+1/2, z'
'-x+1/2, y+1/2, -z+1/2'
'-x, -y, -z'
'x, -y, z-1/2'
'-x+1/2, -y+1/2, -z'
'x+1/2, -y+1/2, z-1/2'

loop_
_atom_site_label
_atom_site_type_symbol
_atom_site_fract_x
_atom_site_fract_y
_atom_site_fract_z
_atom_site_U_iso_or_equiv
_atom_site_adp_type
_atom_site_occupancy
_atom_site_symmetry_multiplicity
_atom_site_calc_flag
_atom_site_refinement_flags
_atom_site_disorder_assembly
_atom_site_disorder_group
Ag1 Ag 0.09640(3) 0.56220(3) 0.39051(2) 0.0206(2) Uani 1 1 d . . .
N1 N -0.2600(3) 0.8853(4) 0.4125(3) 0.0183(7) Uani 1 1 d . . .
C2 C -0.1528(4) 0.8968(4) 0.4644(3) 0.0182(7) Uani 1 1 d . . .
H2A H -0.1419 0.9709 0.5060 0.022 Uiso 1 1 calc R . .
C3 C -0.0571(4) 0.8038(4) 0.4592(3) 0.0186(8) Uani 1 1 d . . .
H3A H 0.0167 0.8142 0.4983 0.022 Uiso 1 1 calc R . .
N4 N -0.0674(3) 0.6997(3) 0.4001(3) 0.0187(7) Uani 1 1 d . . .
C5 C -0.1747(4) 0.6859(4) 0.3471(3) 0.0175(7) Uani 1 1 d . . .
H5A H -0.1851 0.6125 0.3050 0.021 Uiso 1 1 calc R . .
C6 C -0.2704(4) 0.7798(4) 0.3542(3) 0.0168(7) Uani 1 1 d . . .
C7 C -0.3908(3) 0.7655(4) 0.2985(3) 0.0158(7) Uani 1 1 d . . .
C8 C -0.4428(4) 0.6394(4) 0.2748(3) 0.0195(8) Uani 1 1 d . . .
H8A H -0.4014 0.5575 0.2919 0.023 Uiso 1 1 calc R . .
N9 N -0.4452(3) 0.8830(3) 0.2748(2) 0.0166(7) Uani 1 1 d . . .
N2 N 0.2768(3) 0.8173(3) 0.3952(3) 0.0184(7) Uani 1 1 d . . .
O1 O 0.3575(3) 0.8987(4) 0.4265(2) 0.0273(7) Uani 1 1 d . . .
O2 O 0.1786(3) 0.8584(4) 0.3535(3) 0.0301(8) Uani 1 1 d . . .
O3 O 0.2952(3) 0.6913(3) 0.4043(3) 0.0251(7) Uani 1 1 d . . .

loop_
_atom_site_aniso_label
_atom_site_aniso_U_11
_atom_site_aniso_U_22
_atom_site_aniso_U_33
_atom_site_aniso_U_23
_atom_site_aniso_U_13
_atom_site_aniso_U_12
Ag1 0.0141(3) 0.0134(3) 0.0334(4) -0.00542(9) -0.0042(2) 0.00561(7)
N1 0.0140(15) 0.0130(16) 0.0274(17) 0.0004(13) -0.0018(13) 0.0027(12)
C2 0.0156(16) 0.0136(17) 0.0252(19) -0.0012(15) -0.0011(15) -0.0002(14)
C3 0.0149(16) 0.0146(17) 0.0258(19) -0.0010(14) -0.0029(15) 0.0009(13)
N4 0.0116(14) 0.0139(14) 0.0301(19) -0.0008(13) -0.0029(13) 0.0025(11)
C5 0.0156(17) 0.0155(17) 0.0214(18) -0.0034(13) 0.0014(15) -0.0005(13)
C6 0.0132(16) 0.0133(16) 0.0234(19) 0.0014(14) -0.0016(14) 0.0002(13)
C7 0.0121(15) 0.0145(16) 0.0206(17) -0.0006(13) -0.0004(13) -0.0004(12)
C8 0.016(2) 0.0137(18) 0.027(2) 0.0012(15) -0.0057(17) -0.0015(13)
N9 0.0129(15) 0.0124(16) 0.0235(16) -0.0011(12) -0.0051(13) -0.0001(11)
N2 0.0201(16) 0.0170(16) 0.0183(16) -0.0009(12) 0.0032(13) 0.0001(12)
O1 0.0278(16) 0.0212(15) 0.0324(18) 0.0008(14) -0.0017(14) -0.0100(13)
O2 0.0236(16) 0.0264(18) 0.0389(18) 0.0026(14) -0.0075(14) 0.0068(13)
O3 0.0230(16) 0.0133(14) 0.039(2) 0.0000(12) 0.0007(14) 0.0029(11)

loop_
_atom_type_symbol
_atom_type_description
_atom_type_scat_dispersion_real
_atom_type_scat_dispersion_imag
_atom_type_scat_source
C C 0.0033 0.0016 'International Tables Vol C Tables 4.2.6.8 and 6.1.1.4'
H H 0.0000 0.0000 'International Tables Vol C Tables 4.2.6.8 and 6.1.1.4'
N N 0.0061 0.0033 'International Tables Vol C Tables 4.2.6.8 and 6.1.1.4'
O O 0.0106 0.0060 'International Tables Vol C Tables 4.2.6.8 and 6.1.1.4'
Ag Ag -0.8971 1.1015 'International Tables Vol C Tables 4.2.6.8 and 6.1.1.4'

loop_
_geom_angle_atom_site_label_1
_geom_angle_atom_site_label_2
_geom_angle_atom_site_label_3
_geom_angle
_geom_angle_site_symmetry_1
_geom_angle_site_symmetry_3
_geom_angle_publ_flag
N4 Ag1 N1 163.93(14) . 3_545 y
N4 Ag1 N9 111.82(12) . 3_545 y
N1 Ag1 N9 69.01(11) 3_545 3_545 y
N4 Ag1 O3 111.31(12) . . y
N1 Ag1 O3 79.23(11) 3_545 . y
N9 Ag1 O3 122.61(12) 3_545 . y
C2 N1 C6 116.7(3) . . ?
C2 N1 Ag1 123.4(3) . 3_455 ?
C6 N1 Ag1 118.0(3) . 3_455 ?
N1 C2 C3 122.0(4) . . ?
N4 C3 C2 121.0(4) . . ?
C3 N4 C5 118.0(3) . . ?
C3 N4 Ag1 118.4(3) . . ?
C5 N4 Ag1 123.6(3) . . ?
N4 C5 C6 120.1(4) . . ?
N1 C6 C5 122.2(4) . . ?
N1 C6 C7 116.5(3) . . ?
C5 C6 C7 121.3(4) . . ?
N9 C7 C8 123.4(3) . . ?
N9 C7 C6 114.1(3) . . ?
C8 C7 C6 122.5(3) . . ?
C8 C8 C7 117.0(2) 2_455 . ?
C7 N9 N9 119.5(2) . 2_455 ?
C7 N9 Ag1 113.4(2) . 3_455 ?
N9 N9 Ag1 118.5(2) 2_455 3_455 ?
O1 N2 O2 120.8(4) . . ?
O1 N2 O3 119.8(4) . . ?
O2 N2 O3 119.4(4) . . ?
N2 O3 Ag1 111.5(3) . . ?

loop_
_geom_bond_atom_site_label_1
_geom_bond_atom_site_label_2
_geom_bond_distance
_geom_bond_site_symmetry_2
_geom_bond_publ_flag
Ag1 N1 2.344(3) 3_545 y
Ag1 N4 2.243(3) . y
Ag1 N9 2.456(3) 3_545 y
Ag1 O3 2.494(3) . y
N1 C2 1.340(5) . ?
N1 C6 1.341(5) . ?
C2 C3 1.390(6) . ?
C3 N4 1.338(5) . ?
N4 C5 1.351(5) . ?
C5 C6 1.399(5) . ?
C6 C7 1.489(5) . ?
C7 N9 1.335(5) . ?
C7 C8 1.400(5) . ?
C8 C8 1.385(7) 2_455 ?
N9 N9 1.341(6) 2_455 ?
N2 O1 1.248(5) . ?
N2 O2 1.252(5) . ?
N2 O3 1.267(4) . ?
